data_4038491
loop_
_publ_author_name
'Husain, Ali'
'Ganesan, Asaithampi'
'Ghazal, Basma'
'Makhseed, Saad'

_publ_section_title
;
 Multivalent Allyl-Substituted Macrocycles as Non-Aggregating Building
 Blocks.
;
_journal_name_full 'The Journal of organic chemistry'
_journal_paper_doi 10.1021/acs.joc.0c00859
_journal_year 2020
_chemical_formula_sum 'C38 H32 N2 O6'
_chemical_formula_weight 612.65
_space_group_crystal_system monoclinic
_space_group_IT_number 14
_space_group_name_Hall '-P 2yn'
_space_group_name_H-M_alt 'P 1 21/n 1'
_atom_sites_solution_hydrogens geom
_audit_creation_method SHELXL-2017/1
_cell_angle_alpha 90
_cell_angle_beta 100.607(4)
_cell_angle_gamma 90
_cell_formula_units_Z 4
_cell_length_a 12.6219(11)
_cell_length_b 16.3765(13)
_cell_length_c 16.6547(14)
_cell_measurement_reflns_used 9896
_cell_measurement_temperature 296(2)
_cell_measurement_theta_max 65.9035
_cell_measurement_theta_min 3.5626
_cell_volume 3383.7(5)
_computing_structure_refinement 'SHELXL-2017/1 (Sheldrick, 2017)'
_diffrn_ambient_temperature 296(2)
_diffrn_detector_area_resol_mean 8.3333
_diffrn_measured_fraction_theta_full 0.957
_diffrn_measured_fraction_theta_max 0.957
_diffrn_measurement_device_type 'Bruker X8 Prospector'
_diffrn_measurement_method 'omega and phi scans'
_diffrn_radiation_monochromator 'mirror optics'
_diffrn_radiation_type 'Cu K\a'
_diffrn_radiation_wavelength 1.54178
_diffrn_reflns_av_R_equivalents 0.0581
_diffrn_reflns_av_unetI/netI 0.0393
_diffrn_reflns_Laue_measured_fraction_full 0.957
_diffrn_reflns_Laue_measured_fraction_max 0.957
_diffrn_reflns_limit_h_max 14
_diffrn_reflns_limit_h_min -14
_diffrn_reflns_limit_k_max 19
_diffrn_reflns_limit_k_min -14
_diffrn_reflns_limit_l_max 19
_diffrn_reflns_limit_l_min -19
_diffrn_reflns_number 23446
_diffrn_reflns_point_group_measured_fraction_full 0.957
_diffrn_reflns_point_group_measured_fraction_max 0.957
_diffrn_reflns_theta_full 66.182
_diffrn_reflns_theta_max 66.182
_diffrn_reflns_theta_min 4.055
_diffrn_source_type 'Incoatec Cu-ImS'
_exptl_absorpt_coefficient_mu 0.663
_exptl_absorpt_correction_T_max 0.87
_exptl_absorpt_correction_T_min 0.60
_exptl_absorpt_correction_type multi-scan
_exptl_absorpt_process_details 'SADABS V2008/1 (Bruker AXS Inc.)'
_exptl_crystal_colour 'clear white'
_exptl_crystal_density_diffrn 1.203
_exptl_crystal_description Block
_exptl_crystal_F_000 1288
_exptl_crystal_size_max 0.220
_exptl_crystal_size_mid 0.110
_exptl_crystal_size_min 0.050
_refine_diff_density_max 0.244
_refine_diff_density_min -0.283
_refine_diff_density_rms 0.061
_refine_ls_extinction_method none
_refine_ls_goodness_of_fit_ref 1.132
_refine_ls_hydrogen_treatment constr
_refine_ls_matrix_type full
_refine_ls_number_parameters 427
_refine_ls_number_reflns 5674
_refine_ls_number_restraints 54
_refine_ls_restrained_S_all 1.134
_refine_ls_R_factor_all 0.1140
_refine_ls_R_factor_gt 0.0825
_refine_ls_shift/su_max 0.000
_refine_ls_shift/su_mean 0.000
_refine_ls_structure_factor_coef Fsqd
_refine_ls_weighting_details 'w=1/[\s^2^(Fo^2^)+(0.0499P)^2^+4.5283P] where P=(Fo^2^+2Fc^2^)/3'
_refine_ls_weighting_scheme calc
_refine_ls_wR_factor_gt 0.1806
_refine_ls_wR_factor_ref 0.2071
_reflns_Friedel_coverage 0.000
_reflns_number_gt 4020
_reflns_number_total 5674
_reflns_threshold_expression 'I > 2\s(I)'
_cod_data_source_file jo0c00859_si_001.cif
_cod_data_source_block solve1
_cod_original_sg_symbol_H-M 'P 21/n'
_cod_database_code 4038491
_shelx_shelxl_version_number 2017/1
_shelx_space_group_comment
;
The symmetry employed for this shelxl refinement is uniquely defined
by the following loop, which should always be used as a source of
symmetry information in preference to the above space-group names.
They are only intended as comments.
;
_shelx_estimated_absorpt_t_min 0.868
_shelx_estimated_absorpt_t_max 0.968

loop_
_space_group_symop_operation_xyz
'x, y, z'
'-x+1/2, y+1/2, -z+1/2'
'-x, -y, -z'
'x-1/2, -y-1/2, z-1/2'

loop_
_atom_site_label
_atom_site_type_symbol
_atom_site_fract_x
_atom_site_fract_y
_atom_site_fract_z
_atom_site_U_iso_or_equiv
_atom_site_adp_type
_atom_site_occupancy
_atom_site_site_symmetry_order
_atom_site_calc_flag
_atom_site_refinement_flags_posn
_atom_site_refinement_flags_adp
_atom_site_refinement_flags_occupancy
_atom_site_disorder_assembly
_atom_site_disorder_group
O6 O 0.7119(2) 0.74842(15) 0.37165(16) 0.0660(7) Uani 1 1 d . . . . .
O4 O 0.8652(2) 0.86650(13) 0.26419(12) 0.0569(6) Uani 1 1 d . . . . .
O1 O 0.8112(2) 0.87608(13) 0.11034(12) 0.0571(6) Uani 1 1 d . . . . .
O2 O 1.0056(2) 0.80611(17) 0.02552(16) 0.0716(7) Uani 1 1 d . . . . .
C33 C 1.2739(7) 0.8045(5) 0.3539(4) 0.112(2) Uani 1 1 d . . . . .
C34 C 1.3581(7) 0.8270(6) 0.3856(4) 0.154(4) Uani 1 1 d . . . . .
H34 H 1.425821 0.845097 0.411029 0.185 Uiso 1 1 calc R U . . .
C38 C 0.6336(4) 0.5586(3) 0.3208(3) 0.0808(12) Uani 1 1 d . . . . .
H38 H 0.643017 0.502593 0.316142 0.097 Uiso 1 1 calc R U . . .
C37 C 0.6217(3) 0.6290(3) 0.3266(2) 0.0668(10) Uani 1 1 d . . . . .
C36 C 0.6115(3) 0.7173(2) 0.3333(3) 0.0728(11) Uani 1 1 d . . . . .
H36A H 0.590532 0.741259 0.279476 0.087 Uiso 1 1 calc R U . . .
H36B H 0.556838 0.730430 0.365244 0.087 Uiso 1 1 calc R U . . .
C35 C 0.7176(3) 0.8357(2) 0.3726(2) 0.0616(10) Uani 1 1 d . . . . .
H35A H 0.673073 0.857905 0.409014 0.074 Uiso 1 1 calc R U . . .
H35B H 0.692529 0.857366 0.318244 0.074 Uiso 1 1 calc R U . . .
C29 C 0.8334(3) 0.85748(19) 0.4020(2) 0.0528(8) Uani 1 1 d . . . . .
C24 C 0.9037(3) 0.86813(19) 0.34852(18) 0.0495(8) Uani 1 1 d . . . . .
C6 C 0.8581(3) 0.79336(18) 0.22418(18) 0.0453(7) Uani 1 1 d . . . . .
C7 C 0.8284(3) 0.79837(18) 0.13972(18) 0.0434(7) Uani 1 1 d . . . . .
C9 C 0.7863(3) 0.88984(19) 0.02598(18) 0.0506(8) Uani 1 1 d . . . . .
C14 C 0.8707(3) 0.9037(2) -0.0157(2) 0.0586(9) Uani 1 1 d . . . . .
C16 C 0.9857(3) 0.8915(2) 0.0248(3) 0.0738(11) Uani 1 1 d . . . . .
H16A H 1.033507 0.919701 -0.005274 0.089 Uiso 1 1 calc R U . . .
H16B H 0.997487 0.912609 0.080124 0.089 Uiso 1 1 calc R U . . .
C17 C 1.1083(4) 0.7856(3) 0.0707(3) 0.0829(13) Uani 1 1 d . . . . .
H17A H 1.117573 0.808889 0.125151 0.100 Uiso 1 1 calc R U . . .
H17B H 1.164492 0.806879 0.043887 0.100 Uiso 1 1 calc R U . . .
C18 C 1.1146(4) 0.6974(3) 0.0754(3) 0.0805(13) Uani 1 1 d . . . . .
C19 C 1.1186(5) 0.6267(4) 0.0774(3) 0.1016(16) Uani 1 1 d . . . . .
H19 H 1.121877 0.569965 0.078968 0.122 Uiso 1 1 calc R U . . .
C23 C 0.3902(5) 0.8214(5) 0.1563(4) 0.132(2) Uani 1 1 d . U . . .
H23 H 0.384632 0.807393 0.209508 0.159 Uiso 1 1 calc R U . . .
C20 C 0.5906(4) 0.8833(3) 0.0358(2) 0.0771(11) Uani 1 1 d D U . . .
H20A H 0.615308 0.846586 0.081036 0.093 Uiso 0.761(8) 1 calc R U P A 1
H20B H 0.569539 0.934421 0.057808 0.093 Uiso 0.761(8) 1 calc R U P A 1
H20C H 0.586402 0.825180 0.045790 0.093 Uiso 0.239(8) 1 calc R U P A 2
H20D H 0.608534 0.910255 0.088420 0.093 Uiso 0.239(8) 1 calc R U P A 2
O3A O 0.5022(3) 0.8490(3) -0.0163(2) 0.0824(14) Uani 0.761(8) 1 d D U P A 1
O3B O 0.4936(9) 0.9094(10) -0.0018(8) 0.083(3) Uani 0.239(8) 1 d D U P A 2
C21 C 0.4019(4) 0.8629(3) 0.0081(3) 0.0937(13) Uani 1 1 d D U . . .
H21A H 0.346447 0.833524 -0.028813 0.112 Uiso 0.761(8) 1 calc R U P A 1
H21B H 0.385137 0.920616 0.002259 0.112 Uiso 0.761(8) 1 calc R U P A 1
H21C H 0.399745 0.813975 -0.024992 0.112 Uiso 0.239(8) 1 calc R U P A 2
H21D H 0.337821 0.894456 -0.013044 0.112 Uiso 0.239(8) 1 calc R U P A 2
C22 C 0.3971(4) 0.8387(4) 0.0907(3) 0.0930(14) Uani 1 1 d . U . . .
C10 C 0.6800(3) 0.8984(2) -0.01078(19) 0.0551(9) Uani 1 1 d . . . . .
C8 C 0.8194(3) 0.7292(2) 0.0929(2) 0.0538(8) Uani 1 1 d . . . . .
H8 H 0.799554 0.733147 0.036434 0.065 Uiso 1 1 calc R U . . .
C3 C 0.8398(3) 0.65322(19) 0.12942(19) 0.0487(8) Uani 1 1 d . . . . .
C1 C 0.8352(3) 0.5813(2) 0.0803(2) 0.0655(10) Uani 1 1 d . . . . .
N1 N 0.8303(4) 0.5251(2) 0.0404(3) 0.1030(14) Uani 1 1 d . . . . .
C4 C 0.8692(3) 0.64768(19) 0.2139(2) 0.0492(8) Uani 1 1 d . . . . .
C5 C 0.8783(3) 0.7183(2) 0.2609(2) 0.0535(8) Uani 1 1 d . . . . .
H5 H 0.898227 0.714763 0.317384 0.064 Uiso 1 1 calc R U . . .
C25 C 1.0110(3) 0.8888(2) 0.3748(2) 0.0561(9) Uani 1 1 d . . . . .
C26 C 1.0477(3) 0.8949(2) 0.4583(2) 0.0621(9) Uani 1 1 d . . . . .
H26 H 1.119736 0.907786 0.477127 0.075 Uiso 1 1 calc R U . . .
C27 C 0.9817(4) 0.8827(2) 0.5145(2) 0.0631(10) Uani 1 1 d . . . . .
C28 C 0.8750(3) 0.8646(2) 0.4851(2) 0.0616(10) Uani 1 1 d . . . . .
H28 H 0.829025 0.856909 0.522193 0.074 Uiso 1 1 calc R U . . .
C30 C 1.0251(4) 0.8882(3) 0.6044(2) 0.0891(14) Uani 1 1 d . . . . .
H30A H 1.063160 0.838874 0.622498 0.134 Uiso 1 1 calc R U . . .
H30B H 0.966507 0.895430 0.633178 0.134 Uiso 1 1 calc R U . . .
H30C H 1.073365 0.933853 0.614969 0.134 Uiso 1 1 calc R U . . .
C31 C 1.0843(4) 0.9075(2) 0.3156(2) 0.0690(10) Uani 1 1 d . . . . .
H31A H 1.051834 0.950150 0.278711 0.083 Uiso 1 1 calc R U . . .
H31B H 1.152034 0.928282 0.345714 0.083 Uiso 1 1 calc R U . . .
O5 O 1.1058(3) 0.8387(2) 0.26861(17) 0.0881(9) Uani 1 1 d . . . . .
C32 C 1.1675(6) 0.7777(3) 0.3155(4) 0.113(2) Uani 1 1 d . . . . .
H32A H 1.174566 0.731462 0.280478 0.136 Uiso 1 1 calc R U . . .
H32B H 1.129132 0.759227 0.357530 0.136 Uiso 1 1 calc R U . . .
C2 C 0.8864(3) 0.5688(2) 0.2513(2) 0.0659(10) Uani 1 1 d . . . . .
N2 N 0.9002(4) 0.5063(2) 0.2803(3) 0.0969(13) Uani 1 1 d . . . . .
C13 C 0.8437(4) 0.9259(2) -0.0971(2) 0.0678(11) Uani 1 1 d . . . . .
H13 H 0.898589 0.933446 -0.126720 0.081 Uiso 1 1 calc R U . . .
C12 C 0.7389(4) 0.9371(2) -0.1357(2) 0.0679(11) Uani 1 1 d . . . . .
C11 C 0.6586(3) 0.9218(2) -0.0923(2) 0.0648(10) Uani 1 1 d . . . . .
H11 H 0.587259 0.927441 -0.118387 0.078 Uiso 1 1 calc R U . . .
C15 C 0.7119(5) 0.9642(4) -0.2236(3) 0.1104(19) Uani 1 1 d . . . . .
H15A H 0.639624 0.947897 -0.246561 0.166 Uiso 1 1 calc R U . . .
H15B H 0.761196 0.939426 -0.253883 0.166 Uiso 1 1 calc R U . . .
H15C H 0.717722 1.022548 -0.226316 0.166 Uiso 1 1 calc R U . . .

loop_
_atom_site_aniso_label
_atom_site_aniso_U_11
_atom_site_aniso_U_22
_atom_site_aniso_U_33
_atom_site_aniso_U_23
_atom_site_aniso_U_13
_atom_site_aniso_U_12
O6 0.0749(17) 0.0451(14) 0.0741(17) -0.0022(12) 0.0032(13) -0.0011(12)
O4 0.0985(18) 0.0360(12) 0.0357(11) -0.0037(9) 0.0108(11) 0.0059(12)
O1 0.0957(18) 0.0359(12) 0.0370(11) 0.0013(9) 0.0054(11) 0.0007(12)
O2 0.0729(18) 0.0639(17) 0.0770(18) -0.0060(14) 0.0113(14) -0.0031(14)
C33 0.135(5) 0.135(6) 0.071(4) 0.028(4) 0.038(4) 0.071(5)
C34 0.137(6) 0.239(10) 0.090(5) 0.006(5) 0.032(4) 0.093(7)
C38 0.102(3) 0.052(3) 0.087(3) -0.002(2) 0.012(3) -0.008(2)
C37 0.073(3) 0.059(3) 0.067(2) -0.0025(19) 0.0089(19) -0.009(2)
C36 0.076(3) 0.053(2) 0.086(3) -0.005(2) 0.005(2) -0.002(2)
C35 0.083(3) 0.0400(18) 0.063(2) -0.0032(16) 0.0179(19) 0.0007(18)
C29 0.074(2) 0.0364(17) 0.0490(18) -0.0067(14) 0.0136(17) -0.0002(16)
C24 0.078(2) 0.0338(16) 0.0380(16) -0.0057(13) 0.0139(16) 0.0018(16)
C6 0.064(2) 0.0343(16) 0.0402(16) -0.0047(13) 0.0156(14) 0.0016(14)
C7 0.0586(19) 0.0329(16) 0.0394(15) 0.0007(13) 0.0111(14) -0.0016(14)
C9 0.081(2) 0.0362(17) 0.0345(15) 0.0000(13) 0.0096(16) -0.0013(16)
C14 0.073(2) 0.0460(19) 0.058(2) -0.0061(16) 0.0162(18) -0.0052(17)
C16 0.082(3) 0.060(2) 0.081(3) -0.011(2) 0.019(2) -0.011(2)
C17 0.074(3) 0.095(3) 0.078(3) -0.012(2) 0.009(2) 0.008(2)
C18 0.088(3) 0.087(3) 0.068(3) -0.009(2) 0.019(2) 0.019(3)
C19 0.122(4) 0.098(4) 0.089(4) -0.003(3) 0.030(3) 0.024(3)
C23 0.107(4) 0.200(7) 0.096(4) 0.017(4) 0.036(3) -0.001(4)
C20 0.081(3) 0.096(3) 0.057(2) -0.003(2) 0.0191(19) -0.006(2)
O3A 0.090(2) 0.092(3) 0.069(2) -0.023(2) 0.0243(18) -0.025(2)
O3B 0.080(4) 0.091(6) 0.079(5) 0.004(5) 0.022(4) -0.004(4)
C21 0.087(3) 0.107(3) 0.089(3) -0.008(3) 0.020(2) -0.018(3)
C22 0.083(3) 0.115(4) 0.086(3) -0.010(3) 0.028(2) -0.012(3)
C10 0.074(2) 0.051(2) 0.0407(17) 0.0038(15) 0.0118(16) 0.0027(17)
C8 0.077(2) 0.0428(18) 0.0408(17) -0.0055(14) 0.0096(16) -0.0054(17)
C3 0.064(2) 0.0356(17) 0.0483(18) -0.0069(14) 0.0145(15) -0.0043(15)
C1 0.094(3) 0.046(2) 0.057(2) -0.0079(18) 0.015(2) -0.0035(19)
N1 0.160(4) 0.056(2) 0.095(3) -0.027(2) 0.030(3) -0.010(2)
C4 0.065(2) 0.0338(16) 0.0518(18) 0.0006(14) 0.0180(16) 0.0003(15)
C5 0.079(2) 0.0414(18) 0.0403(16) 0.0009(14) 0.0121(16) 0.0045(16)
C25 0.082(3) 0.0404(18) 0.0474(18) -0.0022(15) 0.0162(17) -0.0007(17)
C26 0.074(2) 0.054(2) 0.056(2) -0.0060(17) 0.0059(18) -0.0031(18)
C27 0.091(3) 0.055(2) 0.0423(18) -0.0090(16) 0.0090(19) -0.001(2)
C28 0.095(3) 0.051(2) 0.0431(18) -0.0065(16) 0.0244(19) 0.0011(19)
C30 0.125(4) 0.093(3) 0.046(2) -0.010(2) 0.006(2) -0.001(3)
C31 0.085(3) 0.059(2) 0.066(2) 0.0073(19) 0.020(2) 0.005(2)
O5 0.122(3) 0.083(2) 0.0666(17) 0.0000(16) 0.0369(17) 0.0111(19)
C32 0.180(7) 0.079(3) 0.097(4) 0.014(3) 0.069(4) 0.046(4)
C2 0.091(3) 0.041(2) 0.065(2) 0.0033(18) 0.010(2) 0.0054(19)
N2 0.134(4) 0.054(2) 0.097(3) 0.017(2) 0.007(2) 0.010(2)
C13 0.093(3) 0.062(2) 0.056(2) -0.0015(18) 0.034(2) -0.014(2)
C12 0.095(3) 0.067(2) 0.0425(19) 0.0058(17) 0.015(2) -0.003(2)
C11 0.082(3) 0.065(2) 0.0458(19) 0.0030(17) 0.0086(18) 0.006(2)
C15 0.150(5) 0.132(5) 0.051(2) 0.025(3) 0.024(3) -0.017(4)

loop_
_atom_type_symbol
_atom_type_description
_atom_type_scat_dispersion_real
_atom_type_scat_dispersion_imag
_atom_type_scat_source
C C 0.0181 0.0091 'International Tables Vol C Tables 4.2.6.8 and 6.1.1.4'
H H 0.0000 0.0000 'International Tables Vol C Tables 4.2.6.8 and 6.1.1.4'
N N 0.0311 0.0180 'International Tables Vol C Tables 4.2.6.8 and 6.1.1.4'
O O 0.0492 0.0322 'International Tables Vol C Tables 4.2.6.8 and 6.1.1.4'

loop_
_geom_angle_atom_site_label_1
_geom_angle_atom_site_label_2
_geom_angle_atom_site_label_3
_geom_angle
_geom_angle_site_symmetry_1
_geom_angle_site_symmetry_3
_geom_angle_publ_flag
C36 O6 C35 114.0(3) . . ?
C6 O4 C24 119.1(2) . . ?
C7 O1 C9 120.0(2) . . ?
C17 O2 C16 112.5(3) . . ?
C34 C33 C32 178.6(7) . . ?
C33 C34 H34 180.0 . . ?
C37 C38 H38 180.0 . . ?
C38 C37 C36 177.6(5) . . ?
O6 C36 C37 108.1(3) . . ?
O6 C36 H36A 110.1 . . ?
C37 C36 H36A 110.1 . . ?
O6 C36 H36B 110.1 . . ?
C37 C36 H36B 110.1 . . ?
H36A C36 H36B 108.4 . . ?
O6 C35 C29 106.6(3) . . ?
O6 C35 H35A 110.4 . . ?
C29 C35 H35A 110.4 . . ?
O6 C35 H35B 110.4 . . ?
C29 C35 H35B 110.4 . . ?
H35A C35 H35B 108.6 . . ?
C24 C29 C28 117.6(3) . . ?
C24 C29 C35 121.6(3) . . ?
C28 C29 C35 120.8(3) . . ?
C29 C24 C25 122.2(3) . . ?
C29 C24 O4 120.1(3) . . ?
C25 C24 O4 117.4(3) . . ?
O4 C6 C5 125.2(3) . . ?
O4 C6 C7 115.1(3) . . ?
C5 C6 C7 119.7(3) . . ?
O1 C7 C8 125.2(3) . . ?
O1 C7 C6 114.4(3) . . ?
C8 C7 C6 120.5(3) . . ?
C10 C9 C14 122.3(3) . . ?
C10 C9 O1 118.9(3) . . ?
C14 C9 O1 118.4(3) . . ?
C13 C14 C9 117.3(4) . . ?
C13 C14 C16 121.3(4) . . ?
C9 C14 C16 121.3(3) . . ?
O2 C16 C14 106.9(3) . . ?
O2 C16 H16A 110.3 . . ?
C14 C16 H16A 110.3 . . ?
O2 C16 H16B 110.3 . . ?
C14 C16 H16B 110.3 . . ?
H16A C16 H16B 108.6 . . ?
O2 C17 C18 107.5(4) . . ?
O2 C17 H17A 110.2 . . ?
C18 C17 H17A 110.2 . . ?
O2 C17 H17B 110.2 . . ?
C18 C17 H17B 110.2 . . ?
H17A C17 H17B 108.5 . . ?
C19 C18 C17 178.5(6) . . ?
C18 C19 H19 180.0 . . ?
C22 C23 H23 180.0 . . ?
O3B C20 C10 114.5(6) . . ?
O3A C20 C10 109.6(3) . . ?
O3A C20 H20A 109.8 . . ?
C10 C20 H20A 109.8 . . ?
O3A C20 H20B 109.8 . . ?
C10 C20 H20B 109.8 . . ?
H20A C20 H20B 108.2 . . ?
O3B C20 H20C 108.6 . . ?
C10 C20 H20C 108.6 . . ?
O3B C20 H20D 108.6 . . ?
C10 C20 H20D 108.6 . . ?
H20C C20 H20D 107.6 . . ?
C20 O3A C21 114.2(4) . . ?
C20 O3B C21 118.0(10) . . ?
O3A C21 C22 115.2(5) . . ?
O3B C21 C22 115.9(7) . . ?
O3A C21 H21A 108.5 . . ?
C22 C21 H21A 108.5 . . ?
O3A C21 H21B 108.5 . . ?
C22 C21 H21B 108.5 . . ?
H21A C21 H21B 107.5 . . ?
O3B C21 H21C 108.3 . . ?
C22 C21 H21C 108.3 . . ?
O3B C21 H21D 108.3 . . ?
C22 C21 H21D 108.3 . . ?
H21C C21 H21D 107.4 . . ?
C23 C22 C21 177.5(7) . . ?
C9 C10 C11 117.5(3) . . ?
C9 C10 C20 121.2(3) . . ?
C11 C10 C20 121.4(4) . . ?
C7 C8 C3 120.2(3) . . ?
C7 C8 H8 119.9 . . ?
C3 C8 H8 119.9 . . ?
C8 C3 C4 119.7(3) . . ?
C8 C3 C1 120.2(3) . . ?
C4 C3 C1 120.1(3) . . ?
N1 C1 C3 178.8(5) . . ?
C5 C4 C3 119.6(3) . . ?
C5 C4 C2 121.0(3) . . ?
C3 C4 C2 119.3(3) . . ?
C6 C5 C4 120.3(3) . . ?
C6 C5 H5 119.9 . . ?
C4 C5 H5 119.9 . . ?
C26 C25 C24 117.5(3) . . ?
C26 C25 C31 120.7(4) . . ?
C24 C25 C31 121.7(3) . . ?
C27 C26 C25 122.6(4) . . ?
C27 C26 H26 118.7 . . ?
C25 C26 H26 118.7 . . ?
C26 C27 C28 117.7(3) . . ?
C26 C27 C30 121.0(4) . . ?
C28 C27 C30 121.4(4) . . ?
C27 C28 C29 122.4(3) . . ?
C27 C28 H28 118.8 . . ?
C29 C28 H28 118.8 . . ?
C27 C30 H30A 109.5 . . ?
C27 C30 H30B 109.5 . . ?
H30A C30 H30B 109.5 . . ?
C27 C30 H30C 109.5 . . ?
H30A C30 H30C 109.5 . . ?
H30B C30 H30C 109.5 . . ?
O5 C31 C25 113.7(3) . . ?
O5 C31 H31A 108.8 . . ?
C25 C31 H31A 108.8 . . ?
O5 C31 H31B 108.8 . . ?
C25 C31 H31B 108.8 . . ?
H31A C31 H31B 107.7 . . ?
C32 O5 C31 113.4(3) . . ?
O5 C32 C33 113.7(5) . . ?
O5 C32 H32A 108.8 . . ?
C33 C32 H32A 108.8 . . ?
O5 C32 H32B 108.8 . . ?
C33 C32 H32B 108.8 . . ?
H32A C32 H32B 107.7 . . ?
N2 C2 C4 179.5(5) . . ?
C12 C13 C14 122.4(4) . . ?
C12 C13 H13 118.8 . . ?
C14 C13 H13 118.8 . . ?
C11 C12 C13 118.1(3) . . ?
C11 C12 C15 120.6(4) . . ?
C13 C12 C15 121.4(4) . . ?
C12 C11 C10 122.4(4) . . ?
C12 C11 H11 118.8 . . ?
C10 C11 H11 118.8 . . ?
C12 C15 H15A 109.5 . . ?
C12 C15 H15B 109.5 . . ?
H15A C15 H15B 109.5 . . ?
C12 C15 H15C 109.5 . . ?
H15A C15 H15C 109.5 . . ?
H15B C15 H15C 109.5 . . ?

loop_
_geom_bond_atom_site_label_1
_geom_bond_atom_site_label_2
_geom_bond_distance
_geom_bond_site_symmetry_2
_geom_bond_publ_flag
O6 C36 1.405(5) . ?
O6 C35 1.430(4) . ?
O4 C6 1.365(4) . ?
O4 C24 1.399(4) . ?
O1 C7 1.366(4) . ?
O1 C9 1.400(4) . ?
O2 C17 1.414(5) . ?
O2 C16 1.420(5) . ?
C33 C34 1.156(10) . ?
C33 C32 1.445(10) . ?
C34 H34 0.9300 . ?
C38 C37 1.168(6) . ?
C38 H38 0.9300 . ?
C37 C36 1.458(6) . ?
C36 H36A 0.9700 . ?
C36 H36B 0.9700 . ?
C35 C29 1.498(5) . ?
C35 H35A 0.9700 . ?
C35 H35B 0.9700 . ?
C29 C24 1.379(5) . ?
C29 C28 1.391(5) . ?
C24 C25 1.386(5) . ?
C6 C5 1.376(4) . ?
C6 C7 1.390(4) . ?
C7 C8 1.367(4) . ?
C9 C10 1.375(5) . ?
C9 C14 1.393(5) . ?
C14 C13 1.383(5) . ?
C14 C16 1.497(6) . ?
C16 H16A 0.9700 . ?
C16 H16B 0.9700 . ?
C17 C18 1.448(7) . ?
C17 H17A 0.9700 . ?
C17 H17B 0.9700 . ?
C18 C19 1.160(7) . ?
C19 H19 0.9300 . ?
C23 C22 1.147(7) . ?
C23 H23 0.9300 . ?
C20 O3B 1.338(12) . ?
C20 O3A 1.399(5) . ?
C20 C10 1.503(5) . ?
C20 H20A 0.9700 . ?
C20 H20B 0.9700 . ?
C20 H20C 0.9700 . ?
C20 H20D 0.9700 . ?
O3A C21 1.417(6) . ?
O3B C21 1.421(12) . ?
C21 C22 1.443(7) . ?
C21 H21A 0.9700 . ?
C21 H21B 0.9700 . ?
C21 H21C 0.9700 . ?
C21 H21D 0.9700 . ?
C10 C11 1.389(5) . ?
C8 C3 1.389(5) . ?
C8 H8 0.9300 . ?
C3 C4 1.391(4) . ?
C3 C1 1.429(5) . ?
C1 N1 1.131(5) . ?
C4 C5 1.388(4) . ?
C4 C2 1.433(5) . ?
C5 H5 0.9300 . ?
C25 C26 1.386(5) . ?
C25 C31 1.503(5) . ?
C26 C27 1.377(5) . ?
C26 H26 0.9300 . ?
C27 C28 1.378(6) . ?
C27 C30 1.499(5) . ?
C28 H28 0.9300 . ?
C30 H30A 0.9600 . ?
C30 H30B 0.9600 . ?
C30 H30C 0.9600 . ?
C31 O5 1.425(5) . ?
C31 H31A 0.9700 . ?
C31 H31B 0.9700 . ?
O5 C32 1.411(6) . ?
C32 H32A 0.9700 . ?
C32 H32B 0.9700 . ?
C2 N2 1.132(5) . ?
C13 C12 1.372(6) . ?
C13 H13 0.9300 . ?
C12 C11 1.372(6) . ?
C12 C15 1.508(5) . ?
C11 H11 0.9300 . ?
C15 H15A 0.9600 . ?
C15 H15B 0.9600 . ?
C15 H15C 0.9600 . ?

loop_
_geom_torsion_atom_site_label_1
_geom_torsion_atom_site_label_2
_geom_torsion_atom_site_label_3
_geom_torsion_atom_site_label_4
_geom_torsion
_geom_torsion_site_symmetry_1
_geom_torsion_site_symmetry_2
_geom_torsion_site_symmetry_3
_geom_torsion_site_symmetry_4
_geom_torsion_publ_flag
C35 O6 C36 C37 172.2(3) . . . . ?
C36 O6 C35 C29 -170.5(3) . . . . ?
O6 C35 C29 C24 90.4(4) . . . . ?
O6 C35 C29 C28 -87.1(4) . . . . ?
C28 C29 C24 C25 -2.8(5) . . . . ?
C35 C29 C24 C25 179.6(3) . . . . ?
C28 C29 C24 O4 -176.2(3) . . . . ?
C35 C29 C24 O4 6.3(5) . . . . ?
C6 O4 C24 C29 -87.6(4) . . . . ?
C6 O4 C24 C25 98.8(4) . . . . ?
C24 O4 C6 C5 5.1(5) . . . . ?
C24 O4 C6 C7 -174.4(3) . . . . ?
C9 O1 C7 C8 -2.7(5) . . . . ?
C9 O1 C7 C6 176.7(3) . . . . ?
O4 C6 C7 O1 0.0(4) . . . . ?
C5 C6 C7 O1 -179.5(3) . . . . ?
O4 C6 C7 C8 179.5(3) . . . . ?
C5 C6 C7 C8 -0.1(5) . . . . ?
C7 O1 C9 C10 96.8(4) . . . . ?
C7 O1 C9 C14 -90.5(4) . . . . ?
C10 C9 C14 C13 -0.7(5) . . . . ?
O1 C9 C14 C13 -173.1(3) . . . . ?
C10 C9 C14 C16 -178.0(3) . . . . ?
O1 C9 C14 C16 9.5(5) . . . . ?
C17 O2 C16 C14 -173.2(3) . . . . ?
C13 C14 C16 O2 -98.9(4) . . . . ?
C9 C14 C16 O2 78.3(4) . . . . ?
C16 O2 C17 C18 173.3(4) . . . . ?
C10 C20 O3A C21 -155.1(4) . . . . ?
C10 C20 O3B C21 145.1(9) . . . . ?
C20 O3A C21 C22 -53.8(7) . . . . ?
C20 O3B C21 C22 46.9(15) . . . . ?
C14 C9 C10 C11 -0.2(5) . . . . ?
O1 C9 C10 C11 172.3(3) . . . . ?
C14 C9 C10 C20 -179.8(3) . . . . ?
O1 C9 C10 C20 -7.3(5) . . . . ?
O3B C20 C10 C9 167.2(8) . . . . ?
O3A C20 C10 C9 -145.3(4) . . . . ?
O3B C20 C10 C11 -12.4(10) . . . . ?
O3A C20 C10 C11 35.1(6) . . . . ?
O1 C7 C8 C3 179.4(3) . . . . ?
C6 C7 C8 C3 0.0(5) . . . . ?
C7 C8 C3 C4 0.1(5) . . . . ?
C7 C8 C3 C1 -177.1(3) . . . . ?
C8 C3 C4 C5 -0.2(5) . . . . ?
C1 C3 C4 C5 177.0(3) . . . . ?
C8 C3 C4 C2 177.8(3) . . . . ?
C1 C3 C4 C2 -5.0(5) . . . . ?
O4 C6 C5 C4 -179.5(3) . . . . ?
C7 C6 C5 C4 0.0(5) . . . . ?
C3 C4 C5 C6 0.2(5) . . . . ?
C2 C4 C5 C6 -177.8(3) . . . . ?
C29 C24 C25 C26 3.0(5) . . . . ?
O4 C24 C25 C26 176.5(3) . . . . ?
C29 C24 C25 C31 -174.5(3) . . . . ?
O4 C24 C25 C31 -1.0(5) . . . . ?
C24 C25 C26 C27 -1.1(5) . . . . ?
C31 C25 C26 C27 176.4(3) . . . . ?
C25 C26 C27 C28 -0.7(6) . . . . ?
C25 C26 C27 C30 178.7(4) . . . . ?
C26 C27 C28 C29 0.9(6) . . . . ?
C30 C27 C28 C29 -178.6(4) . . . . ?
C24 C29 C28 C27 0.9(5) . . . . ?
C35 C29 C28 C27 178.4(3) . . . . ?
C26 C25 C31 O5 115.6(4) . . . . ?
C24 C25 C31 O5 -67.0(5) . . . . ?
C25 C31 O5 C32 -67.4(5) . . . . ?
C31 O5 C32 C33 -62.6(5) . . . . ?
C9 C14 C13 C12 2.4(6) . . . . ?
C16 C14 C13 C12 179.7(4) . . . . ?
C14 C13 C12 C11 -3.1(6) . . . . ?
C14 C13 C12 C15 177.8(4) . . . . ?
C13 C12 C11 C10 2.2(6) . . . . ?
C15 C12 C11 C10 -178.7(4) . . . . ?
C9 C10 C11 C12 -0.6(6) . . . . ?
C20 C10 C11 C12 179.0(4) . . . . ?
